data_8105048
loop_
_publ_author_name
'Li, Xiao-Ling'
'Xin, Ling-Yun'
'Yu, Yue-Yi'
'Yang, Qing-Qing'
'Liu, Meng-Ke'

_publ_section_title
;
 Crystal structure of
 bis[triaqua-(\m2-1,2-di(4-pyridyl)ethylene-\k2N:N&#x2032;)-(4-sulfonatobenzoato-\k2O,O&#x2032;)zinc(II)],
 C13H15NO8SZn
;
_journal_issue 1
_journal_name_full 'Zeitschrift f\"ur Kristallographie - New Crystal Structures'
_journal_page_first 169
_journal_page_last 170
_journal_paper_doi 10.1515/ncrs-2019-0558
_journal_volume 235
_journal_year 2019
_chemical_formula_moiety 'C13 H15 N O8 S Zn'
_chemical_formula_sum 'C13 H15 N O8 S Zn'
_chemical_formula_weight 410.69
_space_group_crystal_system monoclinic
_space_group_IT_number 15
_space_group_name_Hall '-C 2yc'
_space_group_name_H-M_alt 'C 1 2/c 1'
_atom_sites_solution_hydrogens mixed
_atom_sites_solution_primary dual
_cell_angle_alpha 90
_cell_angle_beta 107.051(2)
_cell_angle_gamma 90
_cell_formula_units_Z 8
_cell_length_a 12.3456(3)
_cell_length_b 13.7680(4)
_cell_length_c 19.9125(5)
_cell_measurement_reflns_used 5818
_cell_measurement_temperature 293(2)
_cell_measurement_theta_max 28.0680
_cell_measurement_theta_min 4.2730
_cell_volume 3235.84(15)
_computing_cell_refinement 'CrysAlisPro 1.171.39.46 (Rigaku OD, 2018)'
_computing_data_collection 'CrysAlisPro 1.171.39.46 (Rigaku OD, 2018)'
_computing_data_reduction 'CrysAlisPro 1.171.39.46 (Rigaku OD, 2018)'
_computing_molecular_graphics 'Olex2 (Dolomanov et al., 2009)'
_computing_publication_material 'Olex2 (Dolomanov et al., 2009)'
_computing_structure_refinement 'ShelXL (Sheldrick, 2015)'
_computing_structure_solution 'ShelXT (Sheldrick, 2015)'
_diffrn_ambient_temperature 293(2)
_diffrn_detector 'CCD plate'
_diffrn_detector_area_resol_mean 8.0584
_diffrn_detector_type EosS2
_diffrn_measured_fraction_theta_full 0.998
_diffrn_measured_fraction_theta_max 0.854
_diffrn_measurement_details
;
List of Runs (angles in degrees, time in seconds):

  # Type    Start    End  Width  t~exp~   \w     \q     \k     \f   Frames
--------------------------------------------------------------------------
  1  \w    -20.00  25.00   1.00    5.50    --  -13.80 -99.00  90.00   45
  2  \w    -30.00  54.00   1.00    5.50    --  -13.80  56.00  25.00   84
  3  \w     -2.00  82.00   1.00    5.50    --   14.82  57.00 -90.00   84
  4  \w     -4.00  84.00   1.00    5.50    --   14.82  38.00-150.00   88
  5  \w     -2.00  48.00   1.00    5.50    --   14.82  57.00 120.00   50
;
_diffrn_measurement_device 'four-circle diffractometer'
_diffrn_measurement_device_type 'SuperNova, Single source at offset/far, EosS2'
_diffrn_measurement_method '\w scans'
_diffrn_orient_matrix_type 'CrysAlisPro convention (1999,Acta A55,543-557)'
_diffrn_orient_matrix_UB_11 -0.0424202000
_diffrn_orient_matrix_UB_12 -0.0041151000
_diffrn_orient_matrix_UB_13 0.0173425000
_diffrn_orient_matrix_UB_21 -0.0275258000
_diffrn_orient_matrix_UB_22 0.0417172000
_diffrn_orient_matrix_UB_23 -0.0180815000
_diffrn_orient_matrix_UB_31 -0.0325157000
_diffrn_orient_matrix_UB_32 -0.0299271000
_diffrn_orient_matrix_UB_33 -0.0275823000
_diffrn_radiation_monochromator mirror
_diffrn_radiation_probe x-ray
_diffrn_radiation_type MoK\a
_diffrn_radiation_wavelength 0.71073
_diffrn_reflns_av_R_equivalents 0.0265
_diffrn_reflns_av_unetI/netI 0.0280
_diffrn_reflns_Laue_measured_fraction_full 0.998
_diffrn_reflns_Laue_measured_fraction_max 0.854
_diffrn_reflns_limit_h_max 15
_diffrn_reflns_limit_h_min -15
_diffrn_reflns_limit_k_max 17
_diffrn_reflns_limit_k_min -14
_diffrn_reflns_limit_l_max 26
_diffrn_reflns_limit_l_min -16
_diffrn_reflns_number 11762
_diffrn_reflns_point_group_measured_fraction_full 0.998
_diffrn_reflns_point_group_measured_fraction_max 0.854
_diffrn_reflns_theta_full 25.242
_diffrn_reflns_theta_max 28.399
_diffrn_reflns_theta_min 3.452
_diffrn_source 'micro-focus sealed X-ray tube'
_diffrn_source_type 'SuperNova (Mo) X-ray Source'
_exptl_absorpt_coefficient_mu 1.689
_exptl_absorpt_correction_T_max 1.00000
_exptl_absorpt_correction_T_min 0.60335
_exptl_absorpt_correction_type multi-scan
_exptl_absorpt_process_details
;
CrysAlisPro 1.171.39.46 (Rigaku Oxford Diffraction, 2018)
Empirical absorption correction using spherical harmonics,
 implemented in SCALE3 ABSPACK scaling algorithm.
;
_exptl_crystal_colour colourless
_exptl_crystal_colour_primary colourless
_exptl_crystal_density_diffrn 1.686
_exptl_crystal_description block
_exptl_crystal_F_000 1680
_exptl_crystal_size_max 0.38
_exptl_crystal_size_mid 0.34
_exptl_crystal_size_min 0.31
_refine_diff_density_max 0.424
_refine_diff_density_min -0.535
_refine_diff_density_rms 0.063
_refine_ls_extinction_coef .
_refine_ls_extinction_method none
_refine_ls_goodness_of_fit_ref 1.015
_refine_ls_hydrogen_treatment constr
_refine_ls_matrix_type full
_refine_ls_number_parameters 217
_refine_ls_number_reflns 3481
_refine_ls_number_restraints 0
_refine_ls_restrained_S_all 1.015
_refine_ls_R_factor_all 0.0399
_refine_ls_R_factor_gt 0.0325
_refine_ls_shift/su_max 0.001
_refine_ls_shift/su_mean 0.000
_refine_ls_structure_factor_coef Fsqd
_refine_ls_weighting_details 'w=1/[\s^2^(Fo^2^)+(0.0385P)^2^+4.5684P] where P=(Fo^2^+2Fc^2^)/3'
_refine_ls_weighting_scheme calc
_refine_ls_wR_factor_gt 0.0779
_refine_ls_wR_factor_ref 0.0819
_reflns_Friedel_coverage 0.000
_reflns_Friedel_fraction_full .
_reflns_Friedel_fraction_max .
_reflns_number_gt 3031
_reflns_number_total 3481
_reflns_threshold_expression 'I > 2\s(I)'
_cod_data_source_file suppl_ncrs-2019-0558_suppl.cif
_cod_data_source_block lxl-13
_cod_original_cell_volume 3235.85(14)
_cod_database_code 8105048
_shelx_space_group_comment
;
The symmetry employed for this shelxl refinement is uniquely defined
by the following loop, which should always be used as a source of
symmetry information in preference to the above space-group names.
They are only intended as comments.
;
_shelx_estimated_absorpt_t_max 0.623
_shelx_estimated_absorpt_t_min 0.566
_reflns_odcompleteness_completeness 99.71
_reflns_odcompleteness_iscentric 1
_reflns_odcompleteness_theta 25.30
_olex2_refinement_description
;
1. Fixed Uiso
 At 1.2 times of:
  All C(H) groups
 At 1.5 times of:
  All O(H,H) groups
2.a Riding coordinates:
 O1W(H1WA,H1WB), O2W(H2WA,H2WB), O3W(H3WA,H3WB)
2.b Aromatic/amide H refined with riding coordinates:
 C3(H3), C4(H4), C6(H6), C7(H7), C8(H8), C9(H9), C11(H11), C12(H12), C13(H13)
;

loop_
_space_group_symop_operation_xyz
'x, y, z'
'-x, y, -z+1/2'
'x+1/2, y+1/2, z'
'-x+1/2, y+1/2, -z+1/2'
'-x, -y, -z'
'x, -y, z-1/2'
'-x+1/2, -y+1/2, -z'
'x+1/2, -y+1/2, z-1/2'

loop_
_atom_site_label
_atom_site_type_symbol
_atom_site_fract_x
_atom_site_fract_y
_atom_site_fract_z
_atom_site_U_iso_or_equiv
_atom_site_adp_type
_atom_site_occupancy
_atom_site_site_symmetry_order
_atom_site_calc_flag
_atom_site_refinement_flags_posn
_atom_site_refinement_flags_adp
_atom_site_refinement_flags_occupancy
_atom_site_disorder_assembly
_atom_site_disorder_group
Zn1 Zn 0.54265(2) 0.67311(2) 0.45790(2) 0.02716(10) Uani 1 1 d . . . . .
S1 S 0.83898(5) 0.50448(5) 0.88844(3) 0.02908(14) Uani 1 1 d . . . . .
O1 O 0.71180(15) 0.65672(13) 0.55134(9) 0.0383(4) Uani 1 1 d . . . . .
O1W O 0.53705(16) 0.81464(13) 0.49183(10) 0.0445(5) Uani 1 1 d . . . . .
H1WA H 0.5736 0.8185 0.5352 0.067 Uiso 1 1 d R . . . .
H1WB H 0.4980 0.8661 0.4890 0.067 Uiso 1 1 d R . . . .
O2 O 0.54207(14) 0.62057(13) 0.55678(8) 0.0369(4) Uani 1 1 d . . . . .
O2W O 0.57738(15) 0.53409(13) 0.42577(10) 0.0411(4) Uani 1 1 d . . . . .
H2WA H 0.6296 0.4926 0.4290 0.062 Uiso 1 1 d R . . . .
H2WB H 0.5251 0.4949 0.4276 0.062 Uiso 1 1 d R . . . .
O3 O 0.81569(15) 0.40008(13) 0.88624(9) 0.0394(4) Uani 1 1 d . . . . .
O3W O 0.62555(14) 0.71734(13) 0.38827(8) 0.0345(4) Uani 1 1 d . . . . .
H3WA H 0.6633 0.6688 0.3811 0.052 Uiso 1 1 d R . . . .
H3WB H 0.6717 0.7630 0.4056 0.052 Uiso 1 1 d R . . . .
O4 O 0.77728(16) 0.55695(15) 0.92854(9) 0.0438(5) Uani 1 1 d . . . . .
O5 O 0.95914(14) 0.52554(14) 0.90855(9) 0.0393(4) Uani 1 1 d . . . . .
N1 N 0.37271(16) 0.67166(14) 0.40144(10) 0.0287(4) Uani 1 1 d . . . . .
C1 C 0.6484(2) 0.62631(17) 0.58547(12) 0.0303(5) Uani 1 1 d . . . . .
C2 C 0.69611(19) 0.59643(17) 0.66059(11) 0.0272(5) Uani 1 1 d . . . . .
C3 C 0.6251(2) 0.5854(2) 0.70241(13) 0.0383(6) Uani 1 1 d . . . . .
H3 H 0.5477 0.5960 0.6836 0.046 Uiso 1 1 calc R . . . .
C4 C 0.6686(2) 0.5585(2) 0.77216(12) 0.0390(6) Uani 1 1 d . . . . .
H4 H 0.6207 0.5508 0.8002 0.047 Uiso 1 1 calc R . . . .
C5 C 0.78323(18) 0.54346(17) 0.79971(11) 0.0258(5) Uani 1 1 d . . . . .
C6 C 0.8548(2) 0.55506(19) 0.75893(12) 0.0340(6) Uani 1 1 d . . . . .
H6 H 0.9323 0.5455 0.7782 0.041 Uiso 1 1 calc R . . . .
C7 C 0.8113(2) 0.58107(19) 0.68903(12) 0.0347(6) Uani 1 1 d . . . . .
H7 H 0.8595 0.5882 0.6612 0.042 Uiso 1 1 calc R . . . .
C8 C 0.2911(2) 0.6638(2) 0.43257(13) 0.0382(6) Uani 1 1 d . . . . .
H8 H 0.3120 0.6570 0.4811 0.046 Uiso 1 1 calc R . . . .
C9 C 0.1773(2) 0.6653(2) 0.39625(13) 0.0402(6) Uani 1 1 d . . . . .
H9 H 0.1234 0.6594 0.4203 0.048 Uiso 1 1 calc R . . . .
C10 C 0.14351(19) 0.67578(17) 0.32361(12) 0.0310(5) Uani 1 1 d . . . . .
C11 C 0.2290(2) 0.68347(19) 0.29133(13) 0.0348(6) Uani 1 1 d . . . . .
H11 H 0.2107 0.6901 0.2428 0.042 Uiso 1 1 calc R . . . .
C12 C 0.3403(2) 0.68119(19) 0.33127(13) 0.0347(6) Uani 1 1 d . . . . .
H12 H 0.3961 0.6865 0.3086 0.042 Uiso 1 1 calc R . . . .
C13 C 0.0216(2) 0.67632(18) 0.28455(13) 0.0349(6) Uani 1 1 d . . . . .
H13 H -0.0293 0.6767 0.3109 0.042 Uiso 1 1 calc R . . . .

loop_
_atom_site_aniso_label
_atom_site_aniso_U_11
_atom_site_aniso_U_22
_atom_site_aniso_U_33
_atom_site_aniso_U_23
_atom_site_aniso_U_13
_atom_site_aniso_U_12
Zn1 0.02298(15) 0.02737(17) 0.02682(15) 0.00434(10) 0.00056(10) -0.00288(10)
S1 0.0293(3) 0.0325(3) 0.0230(3) 0.0027(2) 0.0038(2) -0.0034(2)
O1 0.0382(10) 0.0440(11) 0.0295(9) 0.0079(8) 0.0051(7) -0.0129(8)
O1W 0.0504(12) 0.0279(10) 0.0406(10) -0.0036(8) -0.0094(8) 0.0059(8)
O2 0.0297(9) 0.0412(11) 0.0324(9) 0.0103(8) -0.0023(7) -0.0086(8)
O2W 0.0338(10) 0.0264(10) 0.0643(12) -0.0031(8) 0.0162(8) -0.0050(8)
O3 0.0441(10) 0.0331(10) 0.0346(9) 0.0083(8) 0.0016(8) -0.0063(8)
O3W 0.0336(9) 0.0298(10) 0.0386(9) 0.0025(7) 0.0080(7) -0.0064(7)
O4 0.0482(11) 0.0535(13) 0.0326(9) -0.0045(8) 0.0164(8) -0.0005(9)
O5 0.0292(9) 0.0506(12) 0.0323(9) 0.0013(8) 0.0002(7) -0.0057(8)
N1 0.0224(10) 0.0310(12) 0.0285(10) 0.0002(8) 0.0010(7) -0.0016(8)
C1 0.0325(13) 0.0239(13) 0.0299(11) 0.0031(9) 0.0021(9) -0.0055(10)
C2 0.0266(12) 0.0240(13) 0.0280(11) 0.0039(9) 0.0033(9) -0.0044(9)
C3 0.0203(12) 0.0578(18) 0.0340(13) 0.0082(12) 0.0038(9) -0.0004(11)
C4 0.0246(12) 0.0633(19) 0.0300(12) 0.0078(12) 0.0097(10) 0.0007(12)
C5 0.0259(11) 0.0254(12) 0.0241(10) 0.0018(9) 0.0043(8) -0.0010(9)
C6 0.0209(11) 0.0453(16) 0.0347(12) 0.0124(11) 0.0065(9) 0.0021(10)
C7 0.0271(12) 0.0452(16) 0.0331(12) 0.0132(11) 0.0110(10) 0.0011(11)
C8 0.0277(13) 0.0566(18) 0.0266(12) 0.0010(11) 0.0023(10) -0.0017(11)
C9 0.0268(13) 0.0583(19) 0.0340(13) -0.0002(12) 0.0066(10) -0.0016(12)
C10 0.0232(12) 0.0306(14) 0.0343(12) -0.0024(10) 0.0006(9) 0.0000(9)
C11 0.0292(13) 0.0429(16) 0.0271(12) 0.0027(10) 0.0000(9) -0.0021(11)
C12 0.0246(12) 0.0434(16) 0.0340(13) 0.0031(11) 0.0053(10) -0.0014(10)
C13 0.0213(12) 0.0409(16) 0.0393(13) -0.0009(11) 0.0036(9) -0.0004(10)

loop_
_atom_type_symbol
_atom_type_description
_atom_type_scat_dispersion_real
_atom_type_scat_dispersion_imag
_atom_type_scat_source
C C 0.0033 0.0016 'International Tables Vol C Tables 4.2.6.8 and 6.1.1.4'
H H 0.0000 0.0000 'International Tables Vol C Tables 4.2.6.8 and 6.1.1.4'
N N 0.0061 0.0033 'International Tables Vol C Tables 4.2.6.8 and 6.1.1.4'
O O 0.0106 0.0060 'International Tables Vol C Tables 4.2.6.8 and 6.1.1.4'
S S 0.1246 0.1234 'International Tables Vol C Tables 4.2.6.8 and 6.1.1.4'
Zn Zn 0.2839 1.4301 'International Tables Vol C Tables 4.2.6.8 and 6.1.1.4'

loop_
_geom_angle_atom_site_label_1
_geom_angle_atom_site_label_2
_geom_angle_atom_site_label_3
_geom_angle
_geom_angle_site_symmetry_1
_geom_angle_site_symmetry_3
O1 Zn1 C1 28.93(6) . .
O1W Zn1 O1 86.52(7) . .
O1W Zn1 O2 90.50(8) . .
O1W Zn1 O2W 170.35(7) . .
O1W Zn1 C1 88.25(7) . .
O2 Zn1 O1 58.30(6) . .
O2 Zn1 O2W 91.65(7) . .
O2 Zn1 C1 29.37(7) . .
O2W Zn1 O1 86.60(7) . .
O2W Zn1 C1 89.02(8) . .
O3W Zn1 O1 93.43(6) . .
O3W Zn1 O1W 90.70(8) . .
O3W Zn1 O2 151.57(7) . .
O3W Zn1 O2W 82.96(7) . .
O3W Zn1 N1 105.31(7) . .
O3W Zn1 C1 122.31(7) . .
N1 Zn1 O1 161.26(7) . .
N1 Zn1 O1W 93.49(8) . .
N1 Zn1 O2 102.97(7) . .
N1 Zn1 O2W 95.20(7) . .
N1 Zn1 C1 132.34(8) . .
O3 S1 C5 104.52(10) . .
O4 S1 O3 112.08(11) . .
O4 S1 O5 114.18(11) . .
O4 S1 C5 106.50(11) . .
O5 S1 O3 112.41(11) . .
O5 S1 C5 106.30(10) . .
C1 O1 Zn1 84.85(14) . .
Zn1 O1W H1WA 109.3 . .
Zn1 O1W H1WB 146.7 . .
H1WA O1W H1WB 97.9 . .
C1 O2 Zn1 96.50(14) . .
Zn1 O2W H2WA 143.9 . .
Zn1 O2W H2WB 109.9 . .
H2WA O2W H2WB 97.9 . .
Zn1 O3W H3WA 106.7 . .
Zn1 O3W H3WB 110.8 . .
H3WA O3W H3WB 108.3 . .
C8 N1 Zn1 122.14(16) . .
C8 N1 C12 117.2(2) . .
C12 N1 Zn1 120.64(16) . .
O1 C1 Zn1 66.22(12) . .
O1 C1 O2 120.4(2) . .
O1 C1 C2 120.7(2) . .
O2 C1 Zn1 54.13(11) . .
O2 C1 C2 119.0(2) . .
C2 C1 Zn1 173.12(17) . .
C3 C2 C1 119.9(2) . .
C3 C2 C7 119.6(2) . .
C7 C2 C1 120.5(2) . .
C2 C3 H3 119.8 . .
C2 C3 C4 120.4(2) . .
C4 C3 H3 119.8 . .
C3 C4 H4 120.3 . .
C5 C4 C3 119.5(2) . .
C5 C4 H4 120.3 . .
C4 C5 S1 119.64(17) . .
C6 C5 S1 119.54(17) . .
C6 C5 C4 120.8(2) . .
C5 C6 H6 120.1 . .
C5 C6 C7 119.8(2) . .
C7 C6 H6 120.1 . .
C2 C7 H7 120.0 . .
C6 C7 C2 120.0(2) . .
C6 C7 H7 120.0 . .
N1 C8 H8 118.4 . .
N1 C8 C9 123.2(2) . .
C9 C8 H8 118.4 . .
C8 C9 H9 120.1 . .
C8 C9 C10 119.7(2) . .
C10 C9 H9 120.1 . .
C9 C10 C11 116.8(2) . .
C9 C10 C13 119.8(2) . .
C11 C10 C13 123.4(2) . .
C10 C11 H11 120.1 . .
C12 C11 C10 119.8(2) . .
C12 C11 H11 120.1 . .
N1 C12 C11 123.2(2) . .
N1 C12 H12 118.4 . .
C11 C12 H12 118.4 . .
C10 C13 H13 117.1 . .
C13 C13 C10 125.8(3) 2 .
C13 C13 H13 117.1 2 .

loop_
_geom_bond_atom_site_label_1
_geom_bond_atom_site_label_2
_geom_bond_distance
_geom_bond_site_symmetry_2
Zn1 O1 2.3653(17) .
Zn1 O1W 2.0703(18) .
Zn1 O2 2.0996(16) .
Zn1 O2W 2.1017(18) .
Zn1 O3W 2.0429(16) .
Zn1 N1 2.0695(19) .
Zn1 C1 2.574(2) .
S1 O3 1.4640(19) .
S1 O4 1.4478(19) .
S1 O5 1.4480(17) .
S1 C5 1.781(2) .
O1 C1 1.250(3) .
O1W H1WA 0.8501 .
O1W H1WB 0.8500 .
O2 C1 1.271(3) .
O2W H2WA 0.8501 .
O2W H2WB 0.8500 .
O3W H3WA 0.8500 .
O3W H3WB 0.8500 .
N1 C8 1.333(3) .
N1 C12 1.342(3) .
C1 C2 1.496(3) .
C2 C3 1.383(3) .
C2 C7 1.385(3) .
C3 H3 0.9300 .
C3 C4 1.384(3) .
C4 H4 0.9300 .
C4 C5 1.375(3) .
C5 C6 1.374(3) .
C6 H6 0.9300 .
C6 C7 1.384(3) .
C7 H7 0.9300 .
C8 H8 0.9300 .
C8 C9 1.379(3) .
C9 H9 0.9300 .
C9 C10 1.390(3) .
C10 C11 1.391(3) .
C10 C13 1.478(3) .
C11 H11 0.9300 .
C11 C12 1.372(3) .
C12 H12 0.9300 .
C13 C13 1.322(5) 2
C13 H13 0.9300 .

loop_
_geom_hbond_atom_site_label_D
_geom_hbond_atom_site_label_H
_geom_hbond_atom_site_label_A
_geom_hbond_distance_DH
_geom_hbond_distance_HA
_geom_hbond_distance_DA
_geom_hbond_angle_DHA
_geom_hbond_site_symmetry_A
O1W H1WA S1 0.85 3.01 3.5662(18) 124.8 4_656
O1W H1WA O3 0.85 2.08 2.828(2) 146.5 4_656
O1W H1WB S1 0.85 2.95 3.6697(18) 143.0 8_465
O1W H1WB O5 0.85 2.14 2.753(3) 129.0 8_465
O2W H2WA S1 0.85 2.93 3.5599(18) 133.0 6_565
O2W H2WA O4 0.85 1.95 2.754(3) 157.7 6_565
O2W H2WB O2 0.85 1.86 2.670(2) 158.6 5_666
O3W H3WA O3 0.85 2.08 2.860(2) 151.8 6_565
O3W H3WB O1 0.85 1.82 2.659(2) 169.8 7_666
